data_7702936
loop_
_publ_author_name
'Gonz\'alez-Fern\'andez, Rebeca'
'Crochet, Pascale'
'Cadierno, Victorio'

_publ_section_title
;
 Half-sandwich ruthenium(ii) complexes with tethered arene-phosphinite
 ligands: synthesis, structure and application in catalytic cross
 dehydrogenative coupling reactions of silanes and alcohols.
;
_journal_issue 1
_journal_name_full 'Dalton transactions (Cambridge, England : 2003)'
_journal_page_first 210
_journal_page_last 222
_journal_paper_doi 10.1039/c9dt04421c
_journal_volume 49
_journal_year 2020
_chemical_formula_moiety 'C13 H21 Cl2 O1 P1 Ru1'
_chemical_formula_sum 'C13 H21 Cl2 O P Ru'
_chemical_formula_weight 396.24
_space_group_crystal_system triclinic
_space_group_IT_number 2
_space_group_name_Hall '-P 1'
_space_group_name_H-M_alt 'P -1'
_atom_sites_solution_hydrogens geom
_audit_creation_method SHELXL-2014
_audit_update_record
;
2019-10-10 deposited with the CCDC.	2019-12-02 downloaded from the CCDC.
;
_cell_angle_alpha 85.087(3)
_cell_angle_beta 81.257(4)
_cell_angle_gamma 62.338(4)
_cell_formula_units_Z 2
_cell_length_a 7.2966(3)
_cell_length_b 7.6884(3)
_cell_length_c 15.4349(6)
_cell_measurement_reflns_used 5736
_cell_measurement_temperature 150(2)
_cell_measurement_theta_max 69.2160
_cell_measurement_theta_min 5.7640
_cell_volume 757.89(6)
_computing_structure_refinement 'SHELXL-2014 (Sheldrick, 2014)'
_diffrn_ambient_temperature 150(2)
_diffrn_detector_area_resol_mean 8.2640
_diffrn_measured_fraction_theta_full 0.996
_diffrn_measured_fraction_theta_max 0.987
_diffrn_measurement_device_type 'Xcalibur, Onyx, Nova'
_diffrn_radiation_type CuK\a
_diffrn_radiation_wavelength 1.54184
_diffrn_reflns_av_R_equivalents 0.0613
_diffrn_reflns_av_unetI/netI 0.0465
_diffrn_reflns_Laue_measured_fraction_full 0.996
_diffrn_reflns_Laue_measured_fraction_max 0.987
_diffrn_reflns_limit_h_max 8
_diffrn_reflns_limit_h_min -7
_diffrn_reflns_limit_k_max 9
_diffrn_reflns_limit_k_min -9
_diffrn_reflns_limit_l_max 18
_diffrn_reflns_limit_l_min -18
_diffrn_reflns_number 7155
_diffrn_reflns_point_group_measured_fraction_full 0.996
_diffrn_reflns_point_group_measured_fraction_max 0.987
_diffrn_reflns_theta_full 67.684
_diffrn_reflns_theta_max 69.406
_diffrn_reflns_theta_min 2.897
_diffrn_source 'micro-focus sealed X-ray tube'
_exptl_absorpt_coefficient_mu 12.494
_exptl_absorpt_correction_T_max 1.00000
_exptl_absorpt_correction_T_min 0.20855
_exptl_absorpt_correction_type multi-scan
_exptl_absorpt_process_details
;
CrysAlisPro 1.171.38.46 (Rigaku Oxford Diffraction, 2015)
Empirical absorption correction using spherical harmonics,
 implemented in SCALE3 ABSPACK scaling algorithm.
;
_exptl_crystal_colour orange
_exptl_crystal_density_diffrn 1.736
_exptl_crystal_description blocks
_exptl_crystal_F_000 400
_exptl_crystal_size_max 0.4
_exptl_crystal_size_mid 0.19
_exptl_crystal_size_min 0.05
_refine_diff_density_max 0.998
_refine_diff_density_min -1.789
_refine_diff_density_rms 0.206
_refine_ls_extinction_method none
_refine_ls_goodness_of_fit_ref 1.064
_refine_ls_hydrogen_treatment constr
_refine_ls_matrix_type full
_refine_ls_number_parameters 167
_refine_ls_number_reflns 2819
_refine_ls_number_restraints 0
_refine_ls_restrained_S_all 1.064
_refine_ls_R_factor_all 0.0517
_refine_ls_R_factor_gt 0.0504
_refine_ls_shift/su_max 0.001
_refine_ls_shift/su_mean 0.000
_refine_ls_structure_factor_coef Fsqd
_refine_ls_weighting_details 'w=1/[\s^2^(Fo^2^)+(0.1106P)^2^+0.0100P] where P=(Fo^2^+2Fc^2^)/3'
_refine_ls_weighting_scheme calc
_refine_ls_wR_factor_gt 0.1375
_refine_ls_wR_factor_ref 0.1403
_reflns_Friedel_coverage 0.000
_reflns_number_gt 2674
_reflns_number_total 2819
_reflns_threshold_expression 'I > 2\s(I)'
_cod_data_source_file c9dt04421c2.cif
_cod_data_source_block 10a
_cod_depositor_comments 'Adding full bibliography for 7702933--7702936.cif.'
_cod_database_code 7702936
_shelx_space_group_comment
;
The symmetry employed for this shelxl refinement is uniquely defined
by the following loop, which should always be used as a source of
symmetry information in preference to the above space-group names.
They are only intended as comments.
;
_shelxl_version_number 2014-3

loop_
_space_group_symop_operation_xyz
'x, y, z'
'-x, -y, -z'

loop_
_atom_site_label
_atom_site_type_symbol
_atom_site_fract_x
_atom_site_fract_y
_atom_site_fract_z
_atom_site_U_iso_or_equiv
_atom_site_adp_type
_atom_site_occupancy
_atom_site_site_symmetry_order
_atom_site_calc_flag
_atom_site_refinement_flags_posn
_atom_site_refinement_flags_adp
C1 C 0.9654(7) 0.2658(7) 0.0150(3) 0.0312(9) Uani 1 1 d . .
H1 H 0.9485 0.3526 -0.0342 0.037 Uiso 1 1 calc R U
C2 C 0.7872(7) 0.2704(6) 0.0705(3) 0.0295(9) Uani 1 1 d . .
H2 H 0.6512 0.3661 0.0599 0.035 Uiso 1 1 calc R U
C3 C 0.8112(7) 0.1341(6) 0.1409(3) 0.0294(9) Uani 1 1 d . .
H3 H 0.6925 0.1300 0.1742 0.035 Uiso 1 1 calc R U
C4 C 1.0160(7) 0.0029(6) 0.1612(3) 0.0268(8) Uani 1 1 d . .
C5 C 1.1940(7) -0.0014(6) 0.1064(3) 0.0287(9) Uani 1 1 d . .
H5 H 1.3308 -0.0924 0.1180 0.034 Uiso 1 1 calc R U
C6 C 1.1635(7) 0.1327(7) 0.0342(3) 0.0333(10) Uani 1 1 d . .
H6 H 1.2819 0.1311 -0.0019 0.040 Uiso 1 1 calc R U
C7 C 1.0403(8) -0.1154(6) 0.2457(3) 0.0313(9) Uani 1 1 d . .
H7A H 0.9650 -0.1950 0.2478 0.038 Uiso 1 1 calc R U
H7B H 1.1897 -0.2060 0.2486 0.038 Uiso 1 1 calc R U
C8 C 1.2047(7) 0.1711(6) 0.3606(3) 0.0274(9) Uani 1 1 d . .
H8 H 1.2197 0.2943 0.3577 0.033 Uiso 1 1 calc R U
C9 C 1.4021(7) 0.0120(6) 0.3112(3) 0.0323(10) Uani 1 1 d . .
H9A H 1.5243 -0.0054 0.3370 0.048 Uiso 1 1 calc R U
H9B H 1.4148 0.0516 0.2494 0.048 Uiso 1 1 calc R U
H9C H 1.3935 -0.1120 0.3155 0.048 Uiso 1 1 calc R U
C10 C 1.1846(8) 0.1090(7) 0.4566(3) 0.0369(10) Uani 1 1 d . .
H10A H 1.1705 -0.0122 0.4609 0.055 Uiso 1 1 calc R U
H10B H 1.0611 0.2131 0.4887 0.055 Uiso 1 1 calc R U
H10C H 1.3093 0.0864 0.4819 0.055 Uiso 1 1 calc R U
C11 C 0.7513(7) 0.3718(6) 0.3852(3) 0.0277(9) Uani 1 1 d . .
H11 H 0.7589 0.2938 0.4410 0.033 Uiso 1 1 calc R U
C12 C 0.5451(7) 0.4191(7) 0.3515(3) 0.0339(10) Uani 1 1 d . .
H12A H 0.4276 0.5014 0.3940 0.051 Uiso 1 1 calc R U
H12B H 0.5391 0.2966 0.3441 0.051 Uiso 1 1 calc R U
H12C H 0.5371 0.4894 0.2951 0.051 Uiso 1 1 calc R U
C13 C 0.7622(7) 0.5575(6) 0.4056(3) 0.0313(10) Uani 1 1 d . .
H13A H 0.7616 0.6341 0.3515 0.047 Uiso 1 1 calc R U
H13B H 0.8907 0.5211 0.4311 0.047 Uiso 1 1 calc R U
H13C H 0.6413 0.6365 0.4475 0.047 Uiso 1 1 calc R U
O1 O 0.9575(5) 0.0147(4) 0.31949(19) 0.0285(7) Uani 1 1 d . .
P1 P 0.97473(15) 0.22103(14) 0.30714(6) 0.0215(3) Uani 1 1 d . .
Cl1 Cl 0.73952(15) 0.63459(14) 0.17279(7) 0.0281(3) Uani 1 1 d . .
Cl2 Cl 1.25064(15) 0.39779(15) 0.16332(7) 0.0292(3) Uani 1 1 d . .
Ru1 Ru 0.98917(4) 0.29087(4) 0.15888(2) 0.02105(18) Uani 1 1 d . .

loop_
_atom_site_aniso_label
_atom_site_aniso_U_11
_atom_site_aniso_U_22
_atom_site_aniso_U_33
_atom_site_aniso_U_23
_atom_site_aniso_U_13
_atom_site_aniso_U_12
C1 0.041(3) 0.035(2) 0.024(2) -0.0053(17) -0.0108(18) -0.021(2)
C2 0.028(2) 0.034(2) 0.030(2) -0.0057(17) -0.0113(17) -0.0139(18)
C3 0.033(2) 0.032(2) 0.030(2) -0.0098(17) -0.0032(18) -0.0189(19)
C4 0.032(2) 0.0235(19) 0.029(2) -0.0059(16) -0.0069(17) -0.0144(17)
C5 0.024(2) 0.024(2) 0.036(2) -0.0073(17) -0.0009(18) -0.0087(17)
C6 0.037(2) 0.036(2) 0.026(2) -0.0108(18) 0.0059(18) -0.016(2)
C7 0.041(3) 0.023(2) 0.031(2) -0.0035(17) -0.0043(19) -0.0152(18)
C8 0.026(2) 0.0239(19) 0.035(2) -0.0017(16) -0.0077(17) -0.0126(17)
C9 0.022(2) 0.027(2) 0.045(3) 0.0000(19) -0.0057(19) -0.0087(17)
C10 0.040(3) 0.042(3) 0.035(2) 0.002(2) -0.010(2) -0.022(2)
C11 0.028(2) 0.029(2) 0.026(2) -0.0028(16) -0.0020(16) -0.0127(17)
C12 0.025(2) 0.037(2) 0.040(3) -0.0034(19) 0.0021(19) -0.0161(19)
C13 0.032(2) 0.027(2) 0.029(2) -0.0056(17) -0.0030(18) -0.0081(18)
O1 0.0360(16) 0.0247(14) 0.0266(15) -0.0004(12) -0.0035(12) -0.0156(13)
P1 0.0215(5) 0.0205(5) 0.0231(5) 0.0001(4) -0.0043(4) -0.0098(4)
Cl1 0.0262(5) 0.0236(5) 0.0294(5) -0.0032(4) -0.0021(4) -0.0070(4)
Cl2 0.0241(5) 0.0310(5) 0.0369(5) 0.0003(4) -0.0055(4) -0.0161(4)
Ru1 0.0191(3) 0.0215(3) 0.0228(2) -0.00298(15) -0.00195(15) -0.00932(18)

loop_
_atom_type_symbol
_atom_type_description
_atom_type_scat_dispersion_real
_atom_type_scat_dispersion_imag
_atom_type_scat_source
C C 0.0181 0.0091 'International Tables Vol C Tables 4.2.6.8 and 6.1.1.4'
H H 0.0000 0.0000 'International Tables Vol C Tables 4.2.6.8 and 6.1.1.4'
O O 0.0492 0.0322 'International Tables Vol C Tables 4.2.6.8 and 6.1.1.4'
P P 0.2955 0.4335 'International Tables Vol C Tables 4.2.6.8 and 6.1.1.4'
Cl Cl 0.3639 0.7018 'International Tables Vol C Tables 4.2.6.8 and 6.1.1.4'
Ru Ru 0.0552 3.2960 'International Tables Vol C Tables 4.2.6.8 and 6.1.1.4'

loop_
_geom_angle_atom_site_label_1
_geom_angle_atom_site_label_2
_geom_angle_atom_site_label_3
_geom_angle
C6 C1 C2 119.0(4)
C6 C1 Ru1 70.4(2)
C2 C1 Ru1 69.0(2)
C6 C1 H1 120.5
C2 C1 H1 120.5
Ru1 C1 H1 133.2
C3 C2 C1 120.7(4)
C3 C2 Ru1 70.6(2)
C1 C2 Ru1 74.0(2)
C3 C2 H2 119.6
C1 C2 H2 119.6
Ru1 C2 H2 128.0
C2 C3 C4 119.2(4)
C2 C3 Ru1 72.1(2)
C4 C3 Ru1 68.1(2)
C2 C3 H3 120.4
C4 C3 H3 120.4
Ru1 C3 H3 132.3
C5 C4 C3 120.0(4)
C5 C4 C7 120.7(4)
C3 C4 C7 119.1(4)
C5 C4 Ru1 72.7(2)
C3 C4 Ru1 73.5(2)
C7 C4 Ru1 120.3(3)
C6 C5 C4 119.0(4)
C6 C5 Ru1 73.5(2)
C4 C5 Ru1 68.6(2)
C6 C5 H5 120.5
C4 C5 H5 120.5
Ru1 C5 H5 129.7
C1 C6 C5 121.8(4)
C1 C6 Ru1 73.9(2)
C5 C6 Ru1 69.1(2)
C1 C6 H6 119.1
C5 C6 H6 119.1
Ru1 C6 H6 130.8
O1 C7 C4 109.8(3)
O1 C7 H7A 109.7
C4 C7 H7A 109.7
O1 C7 H7B 109.7
C4 C7 H7B 109.7
H7A C7 H7B 108.2
C10 C8 C9 109.4(4)
C10 C8 P1 112.8(3)
C9 C8 P1 110.2(3)
C10 C8 H8 108.1
C9 C8 H8 108.1
P1 C8 H8 108.1
C8 C9 H9A 109.5
C8 C9 H9B 109.5
H9A C9 H9B 109.5
C8 C9 H9C 109.5
H9A C9 H9C 109.5
H9B C9 H9C 109.5
C8 C10 H10A 109.5
C8 C10 H10B 109.5
H10A C10 H10B 109.5
C8 C10 H10C 109.5
H10A C10 H10C 109.5
H10B C10 H10C 109.5
C13 C11 C12 112.0(4)
C13 C11 P1 110.6(3)
C12 C11 P1 110.9(3)
C13 C11 H11 107.7
C12 C11 H11 107.7
P1 C11 H11 107.7
C11 C12 H12A 109.5
C11 C12 H12B 109.5
H12A C12 H12B 109.5
C11 C12 H12C 109.5
H12A C12 H12C 109.5
H12B C12 H12C 109.5
C11 C13 H13A 109.5
C11 C13 H13B 109.5
H13A C13 H13B 109.5
C11 C13 H13C 109.5
H13A C13 H13C 109.5
H13B C13 H13C 109.5
C7 O1 P1 117.2(3)
O1 P1 C11 99.34(18)
O1 P1 C8 104.18(18)
C11 P1 C8 104.5(2)
O1 P1 Ru1 106.03(11)
C11 P1 Ru1 122.18(14)
C8 P1 Ru1 117.66(15)
C4 Ru1 C5 38.64(17)
C4 Ru1 C3 38.48(17)
C5 Ru1 C3 68.70(16)
C4 Ru1 C2 68.63(16)
C5 Ru1 C2 80.15(17)
C3 Ru1 C2 37.35(17)
C4 Ru1 C6 68.28(17)
C5 Ru1 C6 37.44(17)
C3 Ru1 C6 79.20(17)
C2 Ru1 C6 66.07(17)
C4 Ru1 C1 80.23(17)
C5 Ru1 C1 66.65(17)
C3 Ru1 C1 66.96(17)
C2 Ru1 C1 37.05(17)
C6 Ru1 C1 35.73(18)
C4 Ru1 P1 78.90(12)
C5 Ru1 P1 100.74(13)
C3 Ru1 P1 91.58(12)
C2 Ru1 P1 125.48(12)
C6 Ru1 P1 137.72(13)
C1 Ru1 P1 157.68(13)
C4 Ru1 Cl2 130.40(12)
C5 Ru1 Cl2 98.29(12)
C3 Ru1 Cl2 166.96(12)
C2 Ru1 Cl2 142.44(12)
C6 Ru1 Cl2 89.83(13)
C1 Ru1 Cl2 107.75(13)
P1 Ru1 Cl2 91.87(4)
C4 Ru1 Cl1 143.19(12)
C5 Ru1 Cl1 163.03(13)
C3 Ru1 Cl1 106.41(12)
C2 Ru1 Cl1 86.59(12)
C6 Ru1 Cl1 126.68(13)
C1 Ru1 Cl1 96.40(12)
P1 Ru1 Cl1 95.56(4)
Cl2 Ru1 Cl1 85.77(4)

loop_
_geom_bond_atom_site_label_1
_geom_bond_atom_site_label_2
_geom_bond_distance
C1 C6 1.389(7)
C1 C2 1.432(7)
C1 Ru1 2.284(4)
C1 H1 0.9500
C2 C3 1.415(6)
C2 Ru1 2.218(4)
C2 H2 0.9500
C3 C4 1.428(6)
C3 Ru1 2.199(4)
C3 H3 0.9500
C4 C5 1.427(6)
C4 C7 1.508(6)
C4 Ru1 2.128(4)
C5 C6 1.421(7)
C5 Ru1 2.183(4)
C5 H5 0.9500
C6 Ru1 2.240(4)
C6 H6 0.9500
C7 O1 1.445(5)
C7 H7A 0.9900
C7 H7B 0.9900
C8 C10 1.524(6)
C8 C9 1.530(6)
C8 P1 1.847(4)
C8 H8 1.0000
C9 H9A 0.9800
C9 H9B 0.9800
C9 H9C 0.9800
C10 H10A 0.9800
C10 H10B 0.9800
C10 H10C 0.9800
C11 C13 1.527(6)
C11 C12 1.538(6)
C11 P1 1.828(4)
C11 H11 1.0000
C12 H12A 0.9800
C12 H12B 0.9800
C12 H12C 0.9800
C13 H13A 0.9800
C13 H13B 0.9800
C13 H13C 0.9800
O1 P1 1.641(3)
P1 Ru1 2.3032(10)
Cl1 Ru1 2.4201(10)
Cl2 Ru1 2.4137(10)

loop_
_geom_torsion_atom_site_label_1
_geom_torsion_atom_site_label_2
_geom_torsion_atom_site_label_3
_geom_torsion_atom_site_label_4
_geom_torsion
C6 C1 C2 C3 -3.6(6)
Ru1 C1 C2 C3 -55.0(4)
C6 C1 C2 Ru1 51.4(4)
C1 C2 C3 C4 5.7(6)
Ru1 C2 C3 C4 -50.9(3)
C1 C2 C3 Ru1 56.6(4)
C2 C3 C4 C5 -5.3(6)
Ru1 C3 C4 C5 -58.1(3)
C2 C3 C4 C7 168.7(4)
Ru1 C3 C4 C7 116.0(4)
C2 C3 C4 Ru1 52.8(4)
C3 C4 C5 C6 2.9(6)
C7 C4 C5 C6 -171.1(4)
Ru1 C4 C5 C6 -55.6(4)
C3 C4 C5 Ru1 58.4(3)
C7 C4 C5 Ru1 -115.5(4)
C2 C1 C6 C5 1.1(7)
Ru1 C1 C6 C5 51.9(4)
C2 C1 C6 Ru1 -50.7(4)
C4 C5 C6 C1 -0.8(7)
Ru1 C5 C6 C1 -54.0(4)
C4 C5 C6 Ru1 53.2(4)
C5 C4 C7 O1 110.5(4)
C3 C4 C7 O1 -63.4(5)
Ru1 C4 C7 O1 23.6(5)
C4 C7 O1 P1 -31.6(5)
C7 O1 P1 C11 152.9(3)
C7 O1 P1 C8 -99.4(3)
C7 O1 P1 Ru1 25.4(3)
C13 C11 P1 O1 164.9(3)
C12 C11 P1 O1 -70.2(3)
C13 C11 P1 C8 57.5(3)
C12 C11 P1 C8 -177.6(3)
C13 C11 P1 Ru1 -79.3(3)
C12 C11 P1 Ru1 45.6(4)
C10 C8 P1 O1 -57.9(3)
C9 C8 P1 O1 64.7(3)
C10 C8 P1 C11 45.9(4)
C9 C8 P1 C11 168.5(3)
C10 C8 P1 Ru1 -174.9(3)
C9 C8 P1 Ru1 -52.3(3)
